data_7015982
loop_
_publ_author_name
'Geisheimer, Andrew R.'
'Huang, Wen'
'Pacradouni, Vighen'
'Sabok-Sayr, Seyed Ahmad'
'Sonier, Jeff E.'
'Leznoff, Daniel B.'

_publ_section_title
;
 Magnetic properties of isostructural M(H(2)O)(4)[Au(CN)(4)](2)-based
 coordination polymers (M = Mn, Co, Ni, Cu, Zn) by SQUID and \mSR
 studies.
;
_journal_issue 29
_journal_name_full 'Dalton transactions (Cambridge, England : 2003)'
_journal_page_first 7505
_journal_page_last 7516
_journal_paper_doi 10.1039/c0dt01546f
_journal_volume 40
_journal_year 2011
_chemical_formula_moiety 'C8 H16 Au2 N8 O8 Zn1'
_chemical_formula_sum 'C8 H16 Au2 N8 O8 Zn'
_chemical_formula_weight 811.58
_chemical_name_systematic ?
_space_group_IT_number 2
_symmetry_cell_setting triclinic
_symmetry_space_group_name_Hall '-P 1'
_symmetry_space_group_name_H-M 'P -1'
_atom_sites_solution_hydrogens geom
_atom_sites_solution_primary direct
_cell_angle_alpha 92.839(3)
_cell_angle_beta 105.320(3)
_cell_angle_gamma 99.872(4)
_cell_formula_units_Z 1
_cell_length_a 6.6384(4)
_cell_length_b 8.5458(5)
_cell_length_c 10.0854(6)
_cell_measurement_reflns_used 27963
_cell_measurement_temperature 293
_cell_measurement_theta_max 44.942
_cell_measurement_theta_min 2.104
_cell_volume 540.93(6)
_computing_cell_refinement
;
Bruker SMART
;
_computing_data_collection
;
Bruker SMART
;
_computing_data_reduction
;
Bruker SAINT
;
_computing_structure_refinement
;
Crystals
;
_computing_structure_solution
;
SIR92 (Altomare et al, 1994)
;
_diffrn_ambient_temperature 293
_diffrn_measured_fraction_theta_full 0.991
_diffrn_measured_fraction_theta_max 0.938
_diffrn_measurement_device_type 'Bruker SMART APEX II CCD area Detector'
_diffrn_measurement_method \w\f
_diffrn_radiation_monochromator graphite
_diffrn_radiation_type 'Mo K\a'
_diffrn_radiation_wavelength 0.71073
_diffrn_reflns_av_R_equivalents 0.076
_diffrn_reflns_limit_h_max 12
_diffrn_reflns_limit_h_min -12
_diffrn_reflns_limit_k_max 16
_diffrn_reflns_limit_k_min -16
_diffrn_reflns_limit_l_max 19
_diffrn_reflns_limit_l_min -20
_diffrn_reflns_number 27963
_diffrn_reflns_theta_full 25.617
_diffrn_reflns_theta_max 44.942
_diffrn_reflns_theta_min 2.104
_exptl_absorpt_coefficient_mu 14.674
_exptl_absorpt_correction_T_max 0.7489
_exptl_absorpt_correction_T_min 0.4025
_exptl_absorpt_correction_type multi-scan
_exptl_crystal_colour colorless
_exptl_crystal_density_diffrn 2.491
_exptl_crystal_description chunk
_exptl_crystal_F_000 372
_exptl_crystal_size_max 0.70
_exptl_crystal_size_mid 0.50
_exptl_crystal_size_min 0.43
_refine_diff_density_max 3.64
_refine_diff_density_min -3.16
_refine_ls_extinction_coef 13.5(18)
_refine_ls_extinction_method 'Larson (1970), Equation 22'
_refine_ls_goodness_of_fit_ref 0.9132
_refine_ls_hydrogen_treatment constr
_refine_ls_matrix_type full
_refine_ls_number_parameters 129
_refine_ls_number_reflns 3866
_refine_ls_number_restraints 0
_refine_ls_R_factor_all 0.1122
_refine_ls_R_factor_gt 0.0450
_refine_ls_shift/su_max 0.000062
_refine_ls_structure_factor_coef F
_refine_ls_weighting_details
;
Method= Modified Sheldrick
w=1/[\s^2^(F^2^) + ( 0.03P)^2^ + 0.00P]
,where P=p(6)*max(Fo^2^,0) + (1-p(6))Fc^2^
;
_refine_ls_weighting_scheme calc
_refine_ls_wR_factor_all 0.0963
_refine_ls_wR_factor_gt 0.0572
_refine_ls_wR_factor_ref 0.0555
_reflns_limit_h_max 12
_reflns_limit_h_min -12
_reflns_limit_k_max 16
_reflns_limit_k_min -16
_reflns_limit_l_max 20
_reflns_limit_l_min 0
_reflns_number_gt 4160
_reflns_number_total 8339
_reflns_threshold_expression I>2.5\s(I
_cod_data_source_file c0dt01546f.txt
_cod_data_source_block {[Zn(H2O)4][Au(CN)4]2(H2O)4}
_cod_depositor_comments
;
The following automatic conversions were performed:

'_symmetry_cell_setting' value 'Triclinic' changed to 'triclinic'
according to /home/saulius/struct/CIF-dictionaries/cif_core.dic
dictionary named 'cif_core.dic' version 2.4.1 from 2010-06-29.

Automatic conversion script
Id: cif_fix_values 1715 2011-07-08 13:25:40Z adriana 
;
_cod_original_sg_symbol_H-M 'P -1 '
_cod_original_formula_sum 'C8 H16 Au2 N8 O8 Zn1'
_cod_database_code 7015982

loop_
_symmetry_equiv_pos_as_xyz
x,y,z
-x,-y,-z

loop_
_atom_site_label
_atom_site_type_symbol
_atom_site_fract_x
_atom_site_fract_y
_atom_site_fract_z
_atom_site_U_iso_or_equiv
_atom_site_occupancy
_atom_site_adp_type
_atom_site_refinement_flags_posn
_atom_site_refinement_flags_adp
_atom_site_refinement_flags_occupancy
_atom_site_disorder_assembly
_atom_site_disorder_group
_atom_site_attached_hydrogens
Au1 Au 0.5000 0.0000 0.5000 0.0222 1.0000 Uani S . . . . .
Au2 Au 1.0000 0.5000 0.5000 0.0272 1.0000 Uani S . . . . .
Zn1 Zn 1.0000 0.0000 1.0000 0.0235 1.0000 Uani S . . . . .
O1 O 1.0169(8) 0.2474(5) 1.0323(5) 0.0311 1.0000 Uani . . . . . .
O2 O 0.7493(8) -0.0333(6) 1.0905(5) 0.0406 1.0000 Uani . . . . . .
O3 O 0.6029(9) 0.5579(7) 0.8283(7) 0.0588 1.0000 Uani . . . . . .
O4 O 0.5814(9) 0.2937(7) 0.9958(7) 0.0514 1.0000 Uani . . . . . .
N11 N 0.7805(9) -0.0067(7) 0.8007(5) 0.0340 1.0000 Uani . . . . . .
N12 N 0.4215(11) 0.3403(8) 0.5753(7) 0.0524 1.0000 Uani . . . . . .
N21 N 0.8324(12) 0.1546(8) 0.3510(8) 0.0570 1.0000 Uani . . . . . .
N22 N 1.0130(13) 0.3837(9) 0.7890(7) 0.0577 1.0000 Uani . . . . . .
C11 C 0.6799(10) -0.0036(7) 0.6913(5) 0.0275 1.0000 Uani . . . . . .
C12 C 0.4476(11) 0.2161(8) 0.5476(7) 0.0348 1.0000 Uani . . . . . .
C21 C 0.8917(12) 0.2787(9) 0.4065(7) 0.0387 1.0000 Uani . . . . . .
C22 C 1.0072(12) 0.4236(8) 0.6826(7) 0.0367 1.0000 Uani . . . . . .
H11 H 1.1438 0.2912 1.0939 0.108(15) 1.0000 Uiso R . . . . .
H12 H 1.0082 0.2902 0.9506 0.108(15) 1.0000 Uiso R . . . . .
H21 H 0.7914 -0.0020 1.1828 0.068(15) 1.0000 Uiso R . . . . .
H22 H 0.6753 -0.1356 1.0752 0.068(15) 1.0000 Uiso R . . . . .
H31 H 0.5171 0.5953 0.8742 0.136(15) 1.0000 Uiso R . . . . .
H32 H 0.5217 0.4921 0.7524 0.136(15) 1.0000 Uiso R . . . . .
H41 H 0.7142 0.2709 1.0123 0.132(15) 1.0000 Uiso R . . . . .
H42 H 0.5719 0.3766 0.9426 0.132(15) 1.0000 Uiso R . . . . .

loop_
_atom_site_aniso_label
_atom_site_aniso_U_11
_atom_site_aniso_U_22
_atom_site_aniso_U_33
_atom_site_aniso_U_23
_atom_site_aniso_U_13
_atom_site_aniso_U_12
Au1 0.02439(14) 0.02920(16) 0.00822(11) 0.00158(10) -0.00307(9) 0.00431(11)
Au2 0.03232(17) 0.03052(17) 0.01643(14) 0.00172(12) 0.00686(12) -0.00026(13)
Zn1 0.0284(4) 0.0284(4) 0.0102(3) 0.0014(3) -0.0006(3) 0.0056(4)
O1 0.041(3) 0.029(2) 0.023(2) 0.0048(17) 0.0067(18) 0.0085(19)
O2 0.040(3) 0.049(3) 0.029(2) -0.006(2) 0.013(2) -0.005(2)
O3 0.046(3) 0.057(4) 0.062(4) -0.022(3) 0.004(3) 0.003(3)
O4 0.038(3) 0.047(3) 0.068(4) 0.001(3) 0.013(3) 0.008(3)
N11 0.039(3) 0.041(3) 0.0150(19) 0.0026(19) -0.0025(18) 0.007(2)
N12 0.057(4) 0.049(4) 0.047(4) -0.005(3) 0.005(3) 0.016(3)
N21 0.066(5) 0.047(4) 0.051(4) -0.020(3) 0.024(4) -0.014(3)
N22 0.082(5) 0.057(4) 0.033(3) 0.014(3) 0.017(4) 0.005(4)
C11 0.032(3) 0.033(3) 0.014(2) 0.0027(19) -0.0002(19) 0.006(2)
C12 0.036(3) 0.034(3) 0.029(3) -0.001(2) 0.002(2) 0.005(3)
C21 0.045(4) 0.043(4) 0.027(3) 0.000(3) 0.016(3) -0.004(3)
C22 0.051(4) 0.037(3) 0.020(3) 0.006(2) 0.010(3) 0.002(3)

loop_
_atom_type_symbol
_atom_type_scat_dispersion_real
_atom_type_scat_dispersion_imag
_atom_type_scat_Cromer_Mann_a1
_atom_type_scat_Cromer_Mann_b1
_atom_type_scat_Cromer_Mann_a2
_atom_type_scat_Cromer_Mann_b2
_atom_type_scat_Cromer_Mann_a3
_atom_type_scat_Cromer_Mann_b3
_atom_type_scat_Cromer_Mann_a4
_atom_type_scat_Cromer_Mann_b4
_atom_type_scat_Cromer_Mann_c
_atom_type_scat_source
C 0.0033 0.0016 2.3100 20.8439 1.0200 10.2075 1.5886 0.5687 0.8650 51.6512 0.2156 'International Tables Vol C 4.2.6.8 and 6.1.1.4'
H 0.0000 0.0000 0.4930 10.5109 0.3229 26.1257 0.1402 3.1424 0.0408 57.7998 0.0030 'International Tables Vol C 4.2.6.8 and 6.1.1.4'
N 0.0061 0.0033 12.2126 0.0057 3.1322 9.8933 2.0125 28.9975 1.1663 0.5826 -11.5290 'International Tables Vol C 4.2.6.8 and 6.1.1.4'
O 0.0106 0.0060 3.0485 13.2771 2.2868 5.7011 1.5463 0.3239 0.8670 32.9089 0.2508 'International Tables Vol C 4.2.6.8 and 6.1.1.4'
Zn 0.2839 1.4301 14.0743 3.2655 7.0318 0.2333 5.1652 10.3163 2.4100 58.7097 1.3041 'International Tables Vol C 4.2.6.8 and 6.1.1.4'
Au -2.0133 8.8022 16.8819 0.4611 18.5913 8.6216 25.5582 1.4826 5.8600 36.3956 12.0658 'International Tables Vol C 4.2.6.8 and 6.1.1.4'

loop_
_geom_angle_atom_site_label_1
_geom_angle_site_symmetry_1
_geom_angle_atom_site_label_2
_geom_angle_site_symmetry_2
_geom_angle_atom_site_label_3
_geom_angle_site_symmetry_3
_geom_angle
_geom_angle_publ_flag
C12 2_656 Au1 . C11 2_656 91.1(3) yes
C12 2_656 Au1 . C11 . 88.9(3) yes
C11 2_656 Au1 . C11 . 179.994 yes
C12 2_656 Au1 . C12 . 179.994 yes
C11 2_656 Au1 . C12 . 88.9(3) yes
C11 . Au1 . C12 . 91.1(3) yes
C12 2_656 Au1 . N21 . 90.2(3) yes
C11 2_656 Au1 . N21 . 77.6(2) yes
C11 . Au1 . N21 . 102.4(2) yes
C12 . Au1 . N21 . 89.8(3) yes
C12 2_656 Au1 . N21 2_656 89.8(3) yes
C11 2_656 Au1 . N21 2_656 102.4(2) yes
C11 . Au1 . N21 2_656 77.6(2) yes
C12 . Au1 . N21 2_656 90.2(3) yes
N21 . Au1 . N21 2_656 179.996 yes
C21 2_766 Au2 . C22 2_766 91.4(3) yes
C21 2_766 Au2 . C21 . 179.994 yes
C22 2_766 Au2 . C21 . 88.6(3) yes
C21 2_766 Au2 . C22 . 88.6(3) yes
C22 2_766 Au2 . C22 . 179.994 yes
C21 . Au2 . C22 . 91.4(3) yes
C21 2_766 Au2 . N12 1_655 102.9(3) yes
C22 2_766 Au2 . N12 1_655 103.7(3) yes
C21 . Au2 . N12 1_655 77.1(3) yes
C22 . Au2 . N12 1_655 76.3(3) yes
C21 2_766 Au2 . N12 2_666 77.1(3) yes
C22 2_766 Au2 . N12 2_666 76.3(3) yes
C21 . Au2 . N12 2_666 102.9(3) yes
C22 . Au2 . N12 2_666 103.7(3) yes
N12 1_655 Au2 . N12 2_666 179.996 yes
N11 2_757 Zn1 . O1 2_757 90.18(19) yes
N11 2_757 Zn1 . O2 2_757 90.5(2) yes
O1 2_757 Zn1 . O2 2_757 88.1(2) yes
N11 2_757 Zn1 . O1 . 89.82(19) yes
O1 2_757 Zn1 . O1 . 179.995 yes
O2 2_757 Zn1 . O1 . 91.9(2) yes
N11 2_757 Zn1 . O2 . 89.5(2) yes
O1 2_757 Zn1 . O2 . 91.9(2) yes
O2 2_757 Zn1 . O2 . 179.994 yes
O1 . Zn1 . O2 . 88.1(2) yes
N11 2_757 Zn1 . N11 . 179.995 yes
O1 2_757 Zn1 . N11 . 89.82(19) yes
O2 2_757 Zn1 . N11 . 89.5(2) yes
O1 . Zn1 . N11 . 90.18(19) yes
O2 . Zn1 . N11 . 90.5(2) yes
Zn1 . O1 . H11 . 108.7 no
Zn1 . O1 . H12 . 109.0 no
H11 . O1 . H12 . 109.5 no
Zn1 . O2 . H21 . 113.0 no
Zn1 . O2 . H22 . 113.0 no
H21 . O2 . H22 . 109.5 no
H31 . O3 . H32 . 109.5 no
H41 . O4 . H42 . 109.5 no
Zn1 . N11 . C11 . 173.6(6) yes
C12 . N12 . Au2 1_455 131.8(6) yes
C21 . N21 . Au1 . 103.3(6) yes
Au1 . C11 . N11 . 179.2(6) yes
Au1 . C12 . N12 . 178.8(7) yes
Au2 . C21 . N21 . 178.3(7) yes
Au2 . C22 . N22 . 178.3(7) yes

loop_
_geom_bond_atom_site_label_1
_geom_bond_site_symmetry_1
_geom_bond_atom_site_label_2
_geom_bond_site_symmetry_2
_geom_bond_distance
_geom_bond_publ_flag
Au1 . C12 2_656 1.996(7) yes
Au1 . C11 2_656 1.987(5) yes
Au1 . C11 . 1.987(5) yes
Au1 . C12 . 1.996(7) yes
Au1 . N21 . 3.134(7) yes
Au1 . N21 2_656 3.134(7) yes
Au2 . C21 2_766 1.996(7) yes
Au2 . C22 2_766 1.976(6) yes
Au2 . C21 . 1.996(7) yes
Au2 . C22 . 1.976(6) yes
Au2 . N12 1_655 3.249(7) yes
Au2 . N12 2_666 3.249(7) yes
Zn1 . N11 2_757 2.140(5) yes
Zn1 . O1 2_757 2.102(4) yes
Zn1 . O2 2_757 2.086(5) yes
Zn1 . O1 . 2.102(4) yes
Zn1 . O2 . 2.086(5) yes
Zn1 . N11 . 2.140(5) yes
O1 . H11 . 0.910 no
O1 . H12 . 0.910 no
O2 . H21 . 0.910 no
O2 . H22 . 0.910 no
O3 . H31 . 0.910 no
O3 . H32 . 0.910 no
O4 . H41 . 0.910 no
O4 . H42 . 0.910 no
N11 . C11 . 1.134(6) yes
N12 . C12 . 1.137(9) yes
N21 . C21 . 1.129(9) yes
N22 . C22 . 1.135(8) yes

loop_
_geom_hbond_atom_site_label_D
_geom_hbond_site_symmetry_D
_geom_hbond_atom_site_label_H
_geom_hbond_site_symmetry_H
_geom_hbond_atom_site_label_A
_geom_hbond_site_symmetry_A
_geom_hbond_angle_DHA
_geom_hbond_distance_DH
_geom_hbond_distance_HA
_geom_hbond_distance_DA
_geom_hbond_publ_flag
O1 . H11 . O3 2_767 158 0.91 1.89 2.751(10) yes
O1 . H12 . N22 . 176 0.91 1.86 2.764(10) yes
O2 . H21 . N21 1_556 154 0.91 2.04 2.881(10) yes
O2 . H22 . O4 2_657 153 0.91 1.93 2.767(10) yes
O3 . H31 . O4 2_667 163 0.91 1.89 2.777(10) yes
O3 . H32 . N12 . 164 0.91 2.04 2.925(10) yes
O4 . H41 . O1 . 171 0.91 2.01 2.915(10) yes
O4 . H42 . O3 . 170 0.91 1.99 2.892(10) yes
